data_4116776
loop_
_publ_author_name
'Michael B\"osing'
'Andreas N\"oh'
'Ina Loose'
'Bernt Krebs'

_publ_contact_author
;
Bernt Krebs
Anorganisch-Chemisches Institut
Westfaelische Wilhelms-Universitaet Muenster
Wilhelm-Klemm-Strasse 8
48149 Muenster
Bundesrepublik Deutschland
;
_publ_contact_author_email krebs@uni-muenster.de
_publ_contact_author_fax '0251 833 83 66'
_publ_contact_author_phone '0251 833 31 31'
_publ_section_title
;
 Highly Efficient Catalysts in Directed Oxygen-Transfer Processes:
 Synthesis, Structures of Novel Manganese-Containing Heteropolyanions, and
 Applications in Regioselective Epoxidation of Dienes with Hydrogen
 Peroxide
;
_journal_name_full 'Journal of the American Chemical Society'
_journal_page_first 7252
_journal_page_last 7259
_journal_paper_doi 10.1021/ja974281v
_journal_volume 120
_journal_year 1998
_chemical_formula_sum 'Bi2 H102 Mn2 N4 Na6 O113 W20'
_chemical_formula_weight 6309.64
_chemical_name_systematic
; 
 ? 
;
_space_group_IT_number 14
_symmetry_cell_setting monoclinic
_symmetry_space_group_name_Hall '-P 2yn'
_symmetry_space_group_name_H-M 'P 1 21/n 1'
_atom_sites_solution_hydrogens geom
_atom_sites_solution_primary direct
_atom_sites_solution_secondary difmap
_audit_creation_method SHELXL
_cell_angle_alpha 90.00
_cell_angle_beta 95.08(3)
_cell_angle_gamma 90.00
_cell_formula_units_Z 2
_cell_length_a 12.850(3)
_cell_length_b 25.100(5)
_cell_length_c 16.020(3)
_cell_measurement_temperature 153(2)
_cell_volume 5146.7(19)
_computing_structure_refinement 'SHELXL-93 (Sheldrick, 1993)'
_computing_structure_solution 'SHELXS-86 (Sheldrick, 1990)'
_diffrn_ambient_temperature 153(2)
_diffrn_radiation_monochromator graphite
_diffrn_radiation_source 'fine-focus sealed tube'
_diffrn_radiation_type MoK\a
_diffrn_radiation_wavelength 0.71073
_diffrn_reflns_av_R_equivalents 0.0521
_diffrn_reflns_av_sigmaI/netI 0.0997
_diffrn_reflns_limit_h_max 14
_diffrn_reflns_limit_h_min 0
_diffrn_reflns_limit_k_max 28
_diffrn_reflns_limit_k_min 0
_diffrn_reflns_limit_l_max 18
_diffrn_reflns_limit_l_min -18
_diffrn_reflns_number 8487
_diffrn_reflns_theta_max 24.01
_diffrn_reflns_theta_min 2.06
_exptl_absorpt_coefficient_mu 26.042
_exptl_crystal_density_diffrn 4.071
_exptl_crystal_F_000 5592
_refine_diff_density_max 4.509
_refine_diff_density_min -3.371
_refine_diff_density_rms 0.662
_refine_ls_extinction_method none
_refine_ls_goodness_of_fit_all 1.072
_refine_ls_goodness_of_fit_obs 1.083
_refine_ls_matrix_type full
_refine_ls_number_parameters 392
_refine_ls_number_reflns 8084
_refine_ls_number_restraints 0
_refine_ls_restrained_S_all 1.150
_refine_ls_restrained_S_obs 1.083
_refine_ls_R_factor_all 0.1247
_refine_ls_R_factor_obs 0.0789
_refine_ls_shift/esd_max 0.300
_refine_ls_shift/esd_mean 0.045
_refine_ls_structure_factor_coef Fsqd
_refine_ls_weighting_details 'w=1/[\s^2^(Fo^2^)+(0.0550P)^2^+1100.2224P] where P=(Fo^2^+2Fc^2^)/3'
_refine_ls_weighting_scheme calc
_refine_ls_wR_factor_all 0.2042
_refine_ls_wR_factor_obs 0.1594
_reflns_number_observed 5632
_reflns_number_total 8090
_reflns_observed_criterion >2sigma(I)
_cod_data_source_file ja974281v_1.cif
_cod_data_source_block abs
_cod_depositor_comments
;
The following automatic conversions were performed:

'_refine_ls_weighting_scheme' value 'calc
w=1/[\s^2^(Fo^2^)+(0.0550P)^2^+1100.2224P] where P=(Fo^2^+2Fc^2^)/3'
was changed to 'calc'. New tag '_refine_ls_weighting_details' was
created. The value of the new tag was set to
'w=1/[\s^2^(Fo^2^)+(0.0550P)^2^+1100.2224P] where
P=(Fo^2^+2Fc^2^)/3'.

Automatic conversion script
Id: cif_fix_values 3143 2015-03-26 13:38:13Z robertas 
;
_cod_original_formula_sum 'H102 Bi2 Mn2 N4 Na6 O113 W20'
_cod_database_code 4116776

loop_
_symmetry_equiv_pos_as_xyz
'x, y, z'
'-x+1/2, y+1/2, -z+1/2'
'-x, -y, -z'
'x-1/2, -y-1/2, z-1/2'

loop_
_atom_site_aniso_label
_atom_site_aniso_U_11
_atom_site_aniso_U_22
_atom_site_aniso_U_33
_atom_site_aniso_U_23
_atom_site_aniso_U_13
_atom_site_aniso_U_12
W1 0.0153(8) 0.0170(8) 0.0176(9) 0.0072(7) -0.0019(7) 0.0001(6)
W2 0.0204(8) 0.0109(7) 0.0228(9) 0.0025(7) -0.0005(7) 0.0026(6)
W3 0.0206(9) 0.0203(8) 0.0148(9) 0.0080(7) -0.0006(7) 0.0029(7)
W4 0.0182(8) 0.0139(8) 0.0245(10) 0.0109(7) 0.0025(7) 0.0013(6)
W5 0.0189(8) 0.0175(8) 0.0166(8) 0.0025(7) -0.0066(7) -0.0008(7)
W6 0.0176(8) 0.0098(7) 0.0217(9) 0.0023(7) -0.0008(7) -0.0026(6)
W7 0.0214(9) 0.0226(9) 0.0128(9) 0.0010(7) -0.0021(7) 0.0051(7)
W8 0.0151(8) 0.0157(8) 0.0195(9) 0.0087(7) 0.0015(7) 0.0000(6)
W9 0.0156(8) 0.0110(7) 0.0144(8) 0.0039(6) 0.0006(6) 0.0031(6)
W10 0.0236(9) 0.0168(8) 0.0242(10) 0.0026(7) -0.0035(7) -0.0008(7)
Bi1 0.0130(7) 0.0110(7) 0.0117(7) 0.0050(6) -0.0012(6) 0.0000(6)
Mn1 0.006(3) 0.005(2) 0.009(3) 0.001(2) 0.001(2) -0.001(2)
Na1 0.034(10) 0.032(10) 0.042(11) 0.012(9) 0.005(9) 0.009(8)
Na2 0.168(35) 0.113(27) 0.101(25) -0.006(21) 0.010(24) -0.088(26)

loop_
_atom_site_label
_atom_site_type_symbol
_atom_site_fract_x
_atom_site_fract_y
_atom_site_fract_z
_atom_site_U_iso_or_equiv
_atom_site_thermal_displace_type
_atom_site_occupancy
_atom_site_calc_flag
_atom_site_refinement_flags
W1 W 0.18093(12) 0.13959(6) 0.33690(10) 0.0168(4) Uani 1 d .
W2 W 0.37101(12) 0.22219(6) 0.46009(11) 0.0182(4) Uani 1 d .
W3 W 0.32855(13) 0.14240(6) 0.17494(10) 0.0187(4) Uani 1 d .
W4 W 0.52030(12) 0.22653(6) 0.30011(11) 0.0188(4) Uani 1 d .
W5 W 0.25520(13) 0.02841(6) 0.24810(11) 0.0181(4) Uani 1 d .
W6 W 0.61913(12) 0.18886(6) 0.48641(11) 0.0165(4) Uani 1 d .
W7 W 0.52686(13) 0.03659(6) 0.19507(10) 0.0191(4) Uani 1 d .
W8 W 0.69906(12) 0.11104(6) 0.30845(10) 0.0168(4) Uani 1 d .
W9 W 0.62349(11) -0.00451(6) 0.38546(10) 0.0137(3) Uani 1 d .
W10 W 0.34799(13) -0.06883(6) 0.39718(11) 0.0218(4) Uani 1 d .
Bi1 Bi 0.43090(11) 0.08776(5) 0.41222(9) 0.0120(3) Uani 1 d .
Mn1 Mn 0.7904(4) -0.1294(2) 0.4365(3) 0.0065(11) Uani 1 d .
O1 O 0.2011(16) 0.1066(8) 0.4388(14) 0.005(5) Uiso 1 d .
O2 O 0.2624(17) 0.1999(9) 0.3779(14) 0.007(5) Uiso 1 d .
O3 O 0.2027(20) 0.1650(10) 0.2246(17) 0.021(6) Uiso 1 d .
O4 O 0.3289(17) 0.1035(8) 0.3045(14) 0.006(5) Uiso 1 d .
O5 O 0.1419(21) 0.0704(11) 0.2852(18) 0.026(7) Uiso 1 d .
O6 O 0.0516(22) 0.1645(11) 0.3357(19) 0.029(7) Uiso 1 d .
O7 O 0.5131(20) 0.2315(10) 0.5225(17) 0.020(6) Uiso 1 d .
O8 O 0.3087(22) 0.2751(11) 0.5017(19) 0.031(7) Uiso 1 d .
O9 O 0.3377(19) 0.1670(10) 0.5269(16) 0.015(6) Uiso 1 d .
O10 O 0.4742(19) 0.1681(9) 0.4020(16) 0.014(6) Uiso 1 d .
O11 O 0.4323(22) 0.2622(11) 0.3667(19) 0.028(7) Uiso 1 d .
O12 O 0.3072(23) 0.1671(11) 0.0722(19) 0.031(7) Uiso 1 d .
O13 O 0.4083(18) 0.1994(9) 0.2269(15) 0.012(5) Uiso 1 d .
O14 O 0.2552(21) 0.0741(11) 0.1491(18) 0.025(7) Uiso 1 d .
O15 O 0.4539(20) 0.1038(10) 0.1708(17) 0.019(6) Uiso 1 d .
O16 O 0.6055(23) 0.1704(11) 0.2750(19) 0.031(7) Uiso 1 d .
O17 O 0.6275(22) 0.2368(11) 0.3926(18) 0.027(7) Uiso 1 d .
O18 O 0.5608(22) 0.2785(11) 0.2408(19) 0.029(7) Uiso 1 d .
O19 O 0.2973(20) 0.0045(10) 0.3584(17) 0.021(6) Uiso 1 d .
O20 O 0.3948(20) 0.0123(10) 0.2187(17) 0.019(6) Uiso 1 d .
O21 O 0.1911(24) -0.0220(12) 0.2042(20) 0.034(8) Uiso 1 d .
O22 O 0.6961(18) 0.1406(9) 0.4181(15) 0.013(5) Uiso 1 d .
O23 O 0.7202(23) 0.2115(11) 0.5532(19) 0.031(7) Uiso 1 d .
O24 O 0.4257(16) -0.1278(8) 0.4582(14) 0.004(5) Uiso 1 d .
O25 O 0.5324(22) 0.0134(11) 0.0946(18) 0.026(7) Uiso 1 d .
O26 O 0.5458(19) 0.0682(9) 0.3307(16) 0.015(6) Uiso 1 d .
O27 O 0.6013(17) -0.0168(9) 0.2577(14) 0.007(5) Uiso 1 d .
O28 O 0.6524(16) 0.0815(8) 0.2005(14) 0.004(5) Uiso 1 d .
O29 O 0.8129(20) 0.1337(10) 0.2799(17) 0.021(6) Uiso 1 d .
O30 O 0.7414(18) 0.0449(9) 0.3485(15) 0.010(5) Uiso 1 d .
O31 O 0.4952(18) -0.0330(9) 0.3960(15) 0.011(5) Uiso 1 d .
O32 O 0.3681(18) -0.0289(9) 0.5131(15) 0.011(5) Uiso 1 d .
O33 O 0.7078(20) -0.0591(10) 0.4009(17) 0.019(6) Uiso 1 d .
O34 O 0.3540(22) -0.0979(11) 0.2957(18) 0.027(7) Uiso 1 d .
O35 O 0.2236(22) -0.0887(11) 0.4134(18) 0.026(7) Uiso 1 d .
OW1 O 0.1207(26) 0.2017(13) 0.5429(22) 0.044(9) Uiso 1 d .
OW2 O 0.2395(24) 0.1540(12) 0.6949(20) 0.037(8) Uiso 1 d .
OW3 O 0.0668(22) 0.0870(11) 0.5868(19) 0.029(7) Uiso 1 d .
Na1 Na -0.0824(14) 0.2135(7) 0.2530(12) 0.036(4) Uani 1 d .
Na2 Na 0.6937(32) 0.1499(14) -0.0320(22) 0.127(14) Uani 1 d .
Na3 Na 0.9125(11) 0.0101(6) 0.4058(10) 0.020(3) Uiso 1 d .
OW4 O 0.0947(17) 0.0036(9) 0.4495(14) 0.005(5) Uiso 1 d .
OW5 O -0.0533(28) 0.0363(15) 0.2688(24) 0.054(10) Uiso 1 d .
OW6 O 1.0145(21) 0.1854(10) 0.1385(17) 0.022(6) Uiso 1 d .
OW7 O 0.2394(35) 0.2880(18) 0.2382(29) 0.077(13) Uiso 1 d .
OW8 O 0.0757(30) 0.3279(15) 0.5697(25) 0.057(10) Uiso 1 d .
OW9 O -0.0681(26) 0.1038(13) 0.4540(22) 0.044(9) Uiso 1 d .
OW10 O 0.8478(32) 0.2569(16) 0.3678(27) 0.066(12) Uiso 1 d .
OW11 O 0.7642(27) 0.2304(14) 0.1713(23) 0.048(9) Uiso 1 d .
OW12 O 0.1365(43) 0.1541(22) -0.0454(36) 0.100(17) Uiso 1 d .
OW13 O 0.9565(44) 0.3055(22) 0.2068(37) 0.109(18) Uiso 1 d .
OW14 O 0.7677(48) 0.0835(24) 0.0636(39) 0.118(20) Uiso 1 d .
OW15 O 0.1111(70) 0.3394(36) 0.2875(58) 0.076(26) Uiso 0.50 d P
OW16 O 0.5924(56) 0.0928(28) -0.1071(47) 0.051(19) Uiso 0.50 d P
OW17 O 0.8430(80) 0.1262(36) -0.1170(61) 0.072(26) Uiso 0.50 d P
OW18 O -0.0649(85) 0.1174(41) -0.1068(67) 0.088(31) Uiso 0.50 d P
OW19 O 0.7862(64) 0.1411(31) -0.1502(53) 0.055(21) Uiso 0.50 d P
OW20 O 1.0219(77) 0.0799(39) 0.0796(64) 0.090(29) Uiso 0.50 d P
OW21 O 0.1108(43) 0.2898(22) 0.3978(36) 0.014(12) Uiso 0.50 d P
OW22 O -0.0752(70) 0.3797(36) 0.2899(59) 0.080(26) Uiso 0.50 d P
OW23 O 0.0845(77) 0.2774(39) 0.3702(65) 0.070(30) Uiso 0.50 d P
ON1 O -0.0414(32) 0.1206(16) 0.7162(27) 0.063(11) Uiso 1 d .
ON2 O 0.2937(42) 0.0275(21) -0.0075(35) 0.100(17) Uiso 1 d .
ON3 O -0.0720(32) 0.2336(16) 0.5360(27) 0.065(11) Uiso 1 d .
ON4 O 0.7421(46) -0.0853(24) 0.1825(39) 0.031(14) Uiso 0.50 d P
ON5 O -0.1126(74) 0.3574(37) 0.4093(63) 0.083(28) Uiso 0.50 d P
ON6 O 0.8775(62) -0.1180(31) 0.1994(52) 0.062(22) Uiso 0.50 d P
ON7 O 0.7953(75) -0.0457(39) 0.1960(63) 0.084(29) Uiso 0.50 d P

loop_
_atom_type_symbol
_atom_type_description
_atom_type_scat_dispersion_real
_atom_type_scat_dispersion_imag
_atom_type_scat_source
H H 0.0000 0.0000 'International Tables Vol C Tables 4.2.6.8 and 6.1.1.4'
O O 0.0106 0.0060 'International Tables Vol C Tables 4.2.6.8 and 6.1.1.4'
N N 0.0061 0.0033 'International Tables Vol C Tables 4.2.6.8 and 6.1.1.4'
Na Na 0.0362 0.0249 'International Tables Vol C Tables 4.2.6.8 and 6.1.1.4'
Mn Mn 0.3368 0.7283 'International Tables Vol C Tables 4.2.6.8 and 6.1.1.4'
W W -0.8490 6.8722 'International Tables Vol C Tables 4.2.6.8 and 6.1.1.4'
Bi Bi -4.1077 10.2566 'International Tables Vol C Tables 4.2.6.8 and 6.1.1.4'

loop_
_geom_angle_atom_site_label_1
_geom_angle_atom_site_label_2
_geom_angle_atom_site_label_3
_geom_angle
_geom_angle_site_symmetry_1
_geom_angle_site_symmetry_3
O6 W1 O1 103.2(12) . .
O6 W1 O2 101.9(11) . .
O1 W1 O2 91.3(9) . .
O6 W1 O3 94.9(12) . .
O1 W1 O3 161.8(10) . .
O2 W1 O3 86.5(10) . .
O6 W1 O5 95.9(12) . .
O1 W1 O5 89.2(11) . .
O2 W1 O5 161.5(10) . .
O3 W1 O5 87.3(11) . .
O6 W1 O4 165.2(11) . .
O1 W1 O4 88.1(9) . .
O2 W1 O4 87.1(9) . .
O3 W1 O4 73.8(10) . .
O5 W1 O4 74.4(10) . .
O8 W2 O9 102.6(13) . .
O8 W2 O2 99.0(12) . .
O9 W2 O2 89.3(10) . .
O8 W2 O7 98.7(12) . .
O9 W2 O7 92.7(11) . .
O2 W2 O7 161.3(10) . .
O8 W2 O11 97.4(13) . .
O9 W2 O11 160.0(11) . .
O2 W2 O11 86.8(11) . .
O7 W2 O11 85.1(11) . .
O8 W2 O10 167.7(12) . .
O9 W2 O10 87.7(10) . .
O2 W2 O10 87.6(9) . .
O7 W2 O10 73.9(10) . .
O11 W2 O10 72.5(10) . .
O12 W3 O15 102.2(12) . .
O12 W3 O13 100.2(12) . .
O15 W3 O13 88.4(10) . .
O12 W3 O3 102.3(12) . .
O15 W3 O3 155.0(11) . .
O13 W3 O3 92.1(10) . .
O12 W3 O14 94.5(12) . .
O15 W3 O14 86.6(11) . .
O13 W3 O14 165.2(11) . .
O3 W3 O14 86.6(11) . .
O12 W3 O4 170.2(11) . .
O15 W3 O4 83.1(10) . .
O13 W3 O4 88.1(9) . .
O3 W3 O4 71.9(10) . .
O14 W3 O4 77.5(10) . .
O18 W4 O16 104.1(13) . .
O18 W4 O11 100.4(13) . .
O16 W4 O11 153.7(13) . .
O18 W4 O13 100.4(12) . .
O16 W4 O13 91.3(12) . .
O11 W4 O13 93.5(11) . .
O18 W4 O17 95.3(13) . .
O16 W4 O17 82.8(12) . .
O11 W4 O17 85.7(12) . .
O13 W4 O17 164.2(11) . .
O18 W4 O10 168.5(11) . .
O16 W4 O10 82.2(11) . .
O11 W4 O10 72.1(11) . .
O13 W4 O10 88.9(9) . .
O17 W4 O10 75.8(10) . .
O21 W5 O19 104.3(13) . .
O21 W5 O5 101.0(13) . .
O19 W5 O5 92.6(11) . .
O21 W5 O20 100.1(13) . .
O19 W5 O20 88.1(11) . .
O5 W5 O20 158.0(11) . .
O21 W5 O14 98.1(14) . .
O19 W5 O14 156.8(11) . .
O5 W5 O14 89.1(12) . .
O20 W5 O14 81.9(11) . .
O21 W5 O4 174.0(12) . .
O19 W5 O4 79.4(10) . .
O5 W5 O4 73.9(10) . .
O20 W5 O4 84.6(9) . .
O14 W5 O4 78.8(10) . .
O23 W6 O7 98.7(13) . .
O23 W6 O24 102.9(12) . 3_656
O7 W6 O24 93.4(10) . 3_656
O23 W6 O17 100.8(13) . .
O7 W6 O17 88.6(11) . .
O24 W6 O17 155.6(11) 3_656 .
O23 W6 O22 99.3(12) . .
O7 W6 O22 161.4(11) . .
O24 W6 O22 87.2(10) 3_656 .
O17 W6 O22 83.4(11) . .
O23 W6 O10 172.8(11) . .
O7 W6 O10 74.4(10) . .
O24 W6 O10 79.9(9) 3_656 .
O17 W6 O10 77.2(10) . .
O22 W6 O10 87.4(9) . .
O25 W7 O20 101.1(12) . .
O25 W7 O27 101.3(11) . .
O20 W7 O27 95.0(10) . .
O25 W7 O15 99.5(12) . .
O20 W7 O15 83.9(11) . .
O27 W7 O15 158.9(10) . .
O25 W7 O28 97.7(11) . .
O20 W7 O28 158.9(10) . .
O27 W7 O28 90.5(9) . .
O15 W7 O28 83.7(10) . .
O25 W7 O26 171.6(11) . .
O20 W7 O26 86.8(10) . .
O27 W7 O26 74.7(9) . .
O15 W7 O26 84.2(10) . .
O28 W7 O26 75.1(9) . .
O29 W8 O30 99.4(11) . .
O29 W8 O22 102.0(12) . .
O30 W8 O22 93.4(10) . .
O29 W8 O28 95.5(11) . .
O30 W8 O28 91.4(10) . .
O22 W8 O28 160.8(9) . .
O29 W8 O16 101.4(12) . .
O30 W8 O16 159.1(11) . .
O22 W8 O16 83.9(11) . .
O28 W8 O16 84.9(11) . .
O29 W8 O26 169.9(11) . .
O30 W8 O26 75.8(9) . .
O22 W8 O26 87.2(9) . .
O28 W8 O26 75.9(9) . .
O16 W8 O26 83.3(10) . .
O33 W9 O31 103.6(11) . .
O33 W9 O32 104.3(11) . 3_656
O31 W9 O32 94.6(10) . 3_656
O33 W9 O27 93.0(11) . .
O31 W9 O27 89.2(10) . .
O32 W9 O27 160.8(9) 3_656 .
O33 W9 O30 92.8(10) . .
O31 W9 O30 161.5(10) . .
O32 W9 O30 89.6(10) 3_656 .
O27 W9 O30 81.2(9) . .
O33 W9 O26 161.6(11) . .
O31 W9 O26 88.9(10) . .
O32 W9 O26 87.9(10) 3_656 .
O27 W9 O26 73.4(9) . .
O30 W9 O26 73.2(9) . .
O33 W9 Bi1 162.1(9) . .
O31 W9 Bi1 65.5(7) . .
O32 W9 Bi1 64.3(7) 3_656 .
O27 W9 Bi1 100.7(6) . .
O30 W9 Bi1 100.6(6) . .
O26 W9 Bi1 36.3(6) . .
O33 W9 Na3 57.6(9) . .
O31 W9 Na3 159.7(8) . .
O32 W9 Na3 84.1(8) 3_656 .
O27 W9 Na3 98.7(7) . .
O30 W9 Na3 38.8(7) . .
O26 W9 Na3 111.3(7) . .
Bi1 W9 Na3 130.2(2) . .
O35 W10 O34 97.7(13) . .
O35 W10 O24 98.2(11) . .
O34 W10 O24 94.7(11) . .
O35 W10 O19 91.8(12) . .
O34 W10 O19 97.5(12) . .
O24 W10 O19 163.0(10) . .
O35 W10 O31 168.4(12) . .
O34 W10 O31 93.2(11) . .
O24 W10 O31 84.8(9) . .
O19 W10 O31 82.7(10) . .
O35 W10 O32 92.7(11) . .
O34 W10 O32 169.5(11) . .
O24 W10 O32 84.5(9) . .
O19 W10 O32 81.4(10) . .
O31 W10 O32 76.3(9) . .
O10 Bi1 O4 84.6(9) . .
O10 Bi1 O26 88.3(9) . .
O4 Bi1 O26 87.4(9) . .
O10 Bi1 W9 115.9(7) . .
O4 Bi1 W9 115.2(6) . .
O26 Bi1 W9 38.6(7) . .
O9 Mn1 O1 79.9(9) 3_656 3_656
O9 Mn1 O33 93.8(10) 3_656 .
O1 Mn1 O33 90.7(9) 3_656 .
O9 Mn1 OW1 89.8(11) 3_656 3_656
O1 Mn1 OW1 95.9(11) 3_656 3_656
O33 Mn1 OW1 172.9(12) . 3_656
O9 Mn1 OW3 173.1(11) 3_656 3_656
O1 Mn1 OW3 93.3(10) 3_656 3_656
O33 Mn1 OW3 87.5(10) . 3_656
OW1 Mn1 OW3 89.6(12) 3_656 3_656
O9 Mn1 OW2 93.9(11) 3_656 3_656
O1 Mn1 OW2 173.0(10) 3_656 3_656
O33 Mn1 OW2 86.3(11) . 3_656
OW1 Mn1 OW2 87.4(12) 3_656 3_656
OW3 Mn1 OW2 92.9(11) 3_656 3_656
W1 O1 Mn1 136.6(12) . 3_656
W2 O2 W1 143.7(12) . .
W3 O3 W1 118.3(13) . .
Bi1 O4 W1 111.7(10) . .
Bi1 O4 W5 112.3(9) . .
W1 O4 W5 95.6(8) . .
Bi1 O4 W3 140.5(10) . .
W1 O4 W3 96.0(8) . .
W5 O4 W3 91.5(8) . .
W5 O5 W1 116.0(14) . .
W1 O6 Na1 143.8(16) . .
W6 O7 W2 115.8(13) . .
W2 O8 Na2 144.2(18) . 4_566
W2 O9 Mn1 139.6(14) . 3_656
Bi1 O10 W2 113.1(11) . .
Bi1 O10 W6 112.6(11) . .
W2 O10 W6 95.9(9) . .
Bi1 O10 W4 138.6(12) . .
W2 O10 W4 96.4(9) . .
W6 O10 W4 91.5(9) . .
W4 O11 W2 118.9(14) . .
W4 O13 W3 152.4(14) . .
W5 O14 W3 111.8(14) . .
W3 O15 W7 146.4(14) . .
W4 O16 W8 151.7(18) . .
W6 O17 W4 115.1(14) . .
W5 O19 W10 128.9(14) . .
W7 O20 W5 148.9(14) . .
W8 O22 W6 143.7(13) . .
W6 O24 W10 132.4(11) 3_656 .
Bi1 O26 W9 105.1(10) . .
Bi1 O26 W8 130.0(11) . .
W9 O26 W8 94.8(9) . .
Bi1 O26 W7 129.8(11) . .
W9 O26 W7 95.4(9) . .
W8 O26 W7 92.0(9) . .
W7 O27 W9 116.2(11) . .
W8 O28 W7 116.7(11) . .
W8 O29 Na1 145.8(15) . 1_655
W8 O30 W9 115.8(11) . .
W8 O30 Na3 132.3(12) . .
W9 O30 Na3 109.3(10) . .
W9 O31 W10 174.8(14) . .
W9 O32 W10 176.2(14) 3_656 .
W9 O33 Mn1 169.1(16) . .
Mn1 OW3 Na3 113.8(13) 3_656 3_656
OW11 Na1 OW10 89.6(15) 1_455 1_455
OW11 Na1 OW6 95.5(13) 1_455 1_455
OW10 Na1 OW6 167.6(15) 1_455 1_455
OW11 Na1 O6 159.6(14) 1_455 .
OW10 Na1 O6 96.2(14) 1_455 .
OW6 Na1 O6 83.0(11) 1_455 .
OW11 Na1 O29 78.3(12) 1_455 1_455
OW10 Na1 O29 89.3(13) 1_455 1_455
OW6 Na1 O29 102.8(11) 1_455 1_455
O6 Na1 O29 82.2(11) . 1_455
OW11 Na1 OW13 81.1(17) 1_455 1_455
OW10 Na1 OW13 84.5(17) 1_455 1_455
OW6 Na1 OW13 85.1(16) 1_455 1_455
O6 Na1 OW13 118.9(17) . 1_455
O29 Na1 OW13 158.5(17) 1_455 1_455
OW21 Na2 OW16 86.0(27) 4_665 .
OW21 Na2 OW19 84.6(28) 4_665 .
OW16 Na2 OW19 79.4(29) . .
OW21 Na2 OW8 82.8(23) 4_665 4_665
OW16 Na2 OW8 98.2(25) . 4_665
OW19 Na2 OW8 167.3(31) . 4_665
OW21 Na2 OW14 170.9(29) 4_665 .
OW16 Na2 OW14 94.4(27) . .
OW19 Na2 OW14 104.5(31) . .
OW8 Na2 OW14 88.1(21) 4_665 .
OW21 Na2 O8 80.3(19) 4_665 4_665
OW16 Na2 O8 160.0(26) . 4_665
OW19 Na2 O8 84.8(23) . 4_665
OW8 Na2 O8 94.5(17) 4_665 4_665
OW14 Na2 O8 101.4(21) . 4_665
OW21 Na2 OW17 104.7(30) 4_665 .
OW16 Na2 OW17 89.6(31) . .
OW19 Na2 OW17 22.0(24) . .
OW8 Na2 OW17 169.6(31) 4_665 .
OW14 Na2 OW17 84.4(31) . .
O8 Na2 OW17 79.9(24) 4_665 .
OW21 Na2 OW23 3.6(29) 4_665 4_665
OW16 Na2 OW23 82.7(30) . 4_665
OW19 Na2 OW23 82.5(32) . 4_665
OW8 Na2 OW23 84.8(27) 4_665 4_665
OW14 Na2 OW23 171.8(30) . 4_665
O8 Na2 OW23 83.1(24) 4_665 4_665
OW17 Na2 OW23 103.1(33) . 4_665
OW21 Na2 OW15 46.1(24) 4_665 4_665
OW16 Na2 OW15 52.8(27) . 4_665
OW19 Na2 OW15 52.4(28) . 4_665
OW8 Na2 OW15 116.4(26) 4_665 4_665
OW14 Na2 OW15 139.6(27) . 4_665
O8 Na2 OW15 107.6(22) 4_665 4_665
OW17 Na2 OW15 73.9(31) . 4_665
OW23 Na2 OW15 42.6(27) 4_665 4_665
OW4 Na3 OW5 168.5(12) 3_656 1_655
OW4 Na3 OW4 79.9(9) 3_656 1_655
OW5 Na3 OW4 91.9(12) 1_655 1_655
OW4 Na3 OW3 79.7(10) 3_656 3_656
OW5 Na3 OW3 106.9(13) 1_655 3_656
OW4 Na3 OW3 79.5(10) 1_655 3_656
OW4 Na3 O30 107.9(9) 3_656 .
OW5 Na3 O30 77.9(11) 1_655 .
OW4 Na3 O30 162.1(10) 1_655 .
OW3 Na3 O30 117.3(10) 3_656 .
OW4 Na3 OW9 81.0(11) 3_656 1_655
OW5 Na3 OW9 90.2(13) 1_655 1_655
OW4 Na3 OW9 84.5(10) 1_655 1_655
OW3 Na3 OW9 156.8(13) 3_656 1_655
O30 Na3 OW9 80.9(10) . 1_655
OW4 Na3 Na3 40.3(6) 3_656 3_756
OW5 Na3 Na3 131.0(12) 1_655 3_756
OW4 Na3 Na3 39.6(6) 1_655 3_756
OW3 Na3 Na3 76.4(9) 3_656 3_756
O30 Na3 Na3 145.5(10) . 3_756
OW9 Na3 Na3 80.6(10) 1_655 3_756
OW4 Na3 W9 86.9(7) 3_656 .
OW5 Na3 W9 102.2(10) 1_655 .
OW4 Na3 W9 164.7(8) 1_655 .
OW3 Na3 W9 90.5(8) 3_656 .
O30 Na3 W9 31.9(6) . .
OW9 Na3 W9 101.1(9) 1_655 .
Na3 Na3 W9 126.8(6) 3_756 .
Na3 OW4 Na3 100.1(9) 3_656 1_455
OW19 OW17 OW18 148.7(100) . 1_655
OW19 OW17 Na2 67.8(79) . .
OW18 OW17 Na2 139.4(87) 1_655 .
OW17 OW19 Na2 90.2(86) . .
OW23 OW21 Na2 163.8(100) . 4_566
OW21 OW23 Na2 12.6(100) . 4_566

loop_
_geom_bond_atom_site_label_1
_geom_bond_atom_site_label_2
_geom_bond_distance
_geom_bond_site_symmetry_2
W1 O6 1.77(3) .
W1 O1 1.83(2) .
W1 O2 1.92(2) .
W1 O3 1.95(3) .
W1 O5 1.97(3) .
W1 O4 2.21(2) .
W2 O8 1.72(3) .
W2 O9 1.82(2) .
W2 O2 1.91(2) .
W2 O7 2.02(3) .
W2 O11 2.02(3) .
W2 O10 2.16(2) .
W3 O12 1.76(3) .
W3 O15 1.89(3) .
W3 O13 1.91(2) .
W3 O3 1.95(3) .
W3 O14 1.98(3) .
W3 O4 2.29(2) .
W4 O18 1.72(3) .
W4 O16 1.85(3) .
W4 O11 1.85(3) .
W4 O13 1.90(2) .
W4 O17 1.95(3) .
W4 O10 2.31(2) .
W5 O21 1.63(3) .
W5 O19 1.90(3) .
W5 O5 1.93(3) .
W5 O20 1.94(3) .
W5 O14 1.96(3) .
W5 O4 2.26(2) .
W6 O23 1.71(3) .
W6 O7 1.86(3) .
W6 O24 1.89(2) 3_656
W6 O17 1.93(3) .
W6 O22 1.96(2) .
W6 O10 2.26(2) .
W7 O25 1.72(3) .
W7 O20 1.87(3) .
W7 O27 1.88(2) .
W7 O15 1.95(3) .
W7 O28 1.96(2) .
W7 O26 2.31(3) .
W8 O29 1.67(3) .
W8 O30 1.84(2) .
W8 O22 1.91(2) .
W8 O28 1.93(2) .
W8 O16 1.96(3) .
W8 O26 2.30(2) .
W9 O33 1.75(3) .
W9 O31 1.82(2) .
W9 O32 1.82(2) 3_656
W9 O27 2.06(2) .
W9 O30 2.08(2) .
W9 O26 2.22(2) .
W9 Bi1 3.444(2) .
W9 Na3 3.717(15) .
W10 O35 1.72(3) .
W10 O34 1.79(3) .
W10 O24 1.99(2) .
W10 O19 2.03(3) .
W10 O31 2.10(2) .
W10 O32 2.11(2) .
Bi1 O10 2.10(2) .
Bi1 O4 2.11(2) .
Bi1 O26 2.11(2) .
Mn1 O9 2.03(2) 3_656
Mn1 O1 2.07(2) 3_656
Mn1 O33 2.11(3) .
Mn1 OW1 2.15(3) 3_656
Mn1 OW3 2.18(3) 3_656
Mn1 OW2 2.19(3) 3_656
O1 Mn1 2.07(2) 3_656
O6 Na1 2.42(3) .
O8 Na2 2.42(4) 4_566
O9 Mn1 2.03(2) 3_656
O24 W6 1.89(2) 3_656
O29 Na1 2.47(3) 1_655
O30 Na3 2.47(3) .
O32 W9 1.82(2) 3_656
OW1 Mn1 2.15(3) 3_656
OW2 Mn1 2.19(3) 3_656
OW3 Mn1 2.18(3) 3_656
OW3 Na3 2.45(3) 3_656
Na1 OW11 2.31(4) 1_455
Na1 OW10 2.38(5) 1_455
Na1 OW6 2.41(3) 1_455
Na1 O29 2.47(3) 1_455
Na1 OW13 2.49(6) 1_455
Na2 OW21 2.12(7) 4_665
Na2 OW16 2.22(8) .
Na2 OW19 2.33(9) .
Na2 OW8 2.39(6) 4_665
Na2 OW14 2.40(7) .
Na2 O8 2.42(4) 4_665
Na2 OW17 2.52(11) .
Na2 OW23 2.71(11) 4_665
Na2 OW15 3.00(10) 4_665
Na3 OW4 2.35(3) 3_656
Na3 OW5 2.37(4) 1_655
Na3 OW4 2.39(3) 1_655
Na3 OW3 2.45(3) 3_656
Na3 OW9 2.48(4) 1_655
Na3 Na3 3.64(3) 3_756
OW4 Na3 2.35(3) 3_656
OW4 Na3 2.39(3) 1_455
OW5 Na3 2.37(4) 1_455
OW6 Na1 2.41(3) 1_655
OW8 Na2 2.39(6) 4_566
OW9 Na3 2.48(4) 1_455
OW10 Na1 2.38(5) 1_655
OW11 Na1 2.31(4) 1_655
OW13 Na1 2.49(6) 1_655
OW15 Na2 3.00(10) 4_566
OW17 OW19 0.94(10) .
OW17 OW18 1.20(12) 1_655
OW18 OW17 1.20(12) 1_455
OW21 OW23 0.62(10) .
OW21 Na2 2.12(7) 4_566
OW23 Na2 2.71(11) 4_566
ON4 ON7 1.21(10) .
